data_4079914
loop_
_publ_author_name
'Marchenko, Anatoliy P.'
'Koidan, Heorgiy N.'
'Hurieva, Anastasiya N.'
'Gutov, Oleksii V.'
'Kostyuk, Aleksandr N.'
'Tubaro, Cristina'
'Lollo, Samira'
'Lanza, Arianna'
'Nestola, Fabrizio'
'Biffis, Andrea'

_publ_section_title
;
 N-Phosphorylated Azolylidenes: Novel Ligands for Dinuclear Complexes of
 Coinage Metals
;
_journal_issue 2
_journal_name_full Organometallics
_journal_page_first 718
_journal_paper_doi 10.1021/om301051t
_journal_volume 32
_journal_year 2013
_chemical_formula_moiety 'C36 H56 Au2 N6 P2, 2(C F3 O3 S)'
_chemical_formula_sum 'C38 H56 Au2 F6 N6 O6 P2 S2'
_chemical_formula_weight 1326.91
_chemical_name_systematic
;
 ?
;
_space_group_IT_number 61
_symmetry_cell_setting orthorhombic
_symmetry_space_group_name_Hall '-P 2ac 2ab'
_symmetry_space_group_name_H-M 'P b c a'
_atom_sites_solution_hydrogens geom
_atom_sites_solution_primary direct
_atom_sites_solution_secondary difmap
_audit_creation_method SHELXL-97
_cell_angle_alpha 90.00
_cell_angle_beta 90.00
_cell_angle_gamma 90.00
_cell_formula_units_Z 4
_cell_length_a 14.6798(16)
_cell_length_b 16.706(2)
_cell_length_c 20.104(3)
_cell_measurement_reflns_used 6630
_cell_measurement_temperature 296(2)
_cell_measurement_theta_max 27.76
_cell_measurement_theta_min 2.78
_cell_volume 4930.3(11)
_computing_structure_refinement 'SHELXL-97 (Sheldrick, 1997)'
_diffrn_ambient_temperature 296(2)
_diffrn_measured_fraction_theta_full 0.991
_diffrn_measured_fraction_theta_max 0.893
_diffrn_radiation_monochromator graphite
_diffrn_radiation_source 'fine-focus sealed tube'
_diffrn_radiation_type MoK\a
_diffrn_radiation_wavelength 0.71073
_diffrn_reflns_av_R_equivalents 0.1146
_diffrn_reflns_av_sigmaI/netI 0.1659
_diffrn_reflns_limit_h_max 18
_diffrn_reflns_limit_h_min -18
_diffrn_reflns_limit_k_max 21
_diffrn_reflns_limit_k_min -21
_diffrn_reflns_limit_l_max 25
_diffrn_reflns_limit_l_min -25
_diffrn_reflns_number 32727
_diffrn_reflns_theta_full 26.00
_diffrn_reflns_theta_max 27.76
_diffrn_reflns_theta_min 2.78
_diffrn_standards_decay_% 0
_diffrn_standards_interval_count 0
_diffrn_standards_interval_time 0
_diffrn_standards_number 0
_exptl_absorpt_coefficient_mu 6.164
_exptl_absorpt_correction_T_max 0.3756
_exptl_absorpt_correction_T_min 0.2378
_exptl_absorpt_correction_type numerical
_exptl_absorpt_process_details 'X-Red, X-Shape (Stoe & Cie, 2001)'
_exptl_crystal_colour colorless
_exptl_crystal_density_diffrn 1.788
_exptl_crystal_density_method 'not measured'
_exptl_crystal_description block
_exptl_crystal_F_000 2592
_exptl_crystal_size_max 0.2
_exptl_crystal_size_mid 0.16
_exptl_crystal_size_min 0.1
_refine_diff_density_max 0.803
_refine_diff_density_min -0.753
_refine_diff_density_rms 0.198
_refine_ls_extinction_method none
_refine_ls_goodness_of_fit_ref 0.998
_refine_ls_hydrogen_treatment constr
_refine_ls_matrix_type full
_refine_ls_number_parameters 287
_refine_ls_number_reflns 5190
_refine_ls_number_restraints 0
_refine_ls_restrained_S_all 0.998
_refine_ls_R_factor_all 0.1736
_refine_ls_R_factor_gt 0.0445
_refine_ls_shift/su_max 0.008
_refine_ls_shift/su_mean 0.001
_refine_ls_structure_factor_coef Fsqd
_refine_ls_weighting_details 'calc w=1/[\s^2^(Fo^2^)+(0.0435P)^2^+0.0000P] where P=(Fo^2^+2Fc^2^)/3'
_refine_ls_weighting_scheme calc
_refine_ls_wR_factor_gt 0.0729
_refine_ls_wR_factor_ref 0.1308
_reflns_number_gt 2535
_reflns_number_total 5190
_reflns_threshold_expression >2sigma(I)
_cod_data_source_file om301051t_si_002.cif
_cod_data_source_block 2-Au
_cod_original_sg_symbol_H-M Pbca
_cod_database_code 4079914

loop_
_symmetry_equiv_pos_as_xyz
'x, y, z'
'-x+1/2, -y, z+1/2'
'x+1/2, -y+1/2, -z'
'-x, y+1/2, -z+1/2'
'-x, -y, -z'
'x-1/2, y, -z-1/2'
'-x-1/2, y-1/2, z'
'x, -y-1/2, z-1/2'

loop_
_atom_site_label
_atom_site_type_symbol
_atom_site_fract_x
_atom_site_fract_y
_atom_site_fract_z
_atom_site_U_iso_or_equiv
_atom_site_adp_type
_atom_site_occupancy
_atom_site_symmetry_multiplicity
_atom_site_calc_flag
_atom_site_refinement_flags
C1 C -0.0109(7) 0.0535(7) 0.1131(6) 0.031(3) Uani 1 1 d .
C2 C -0.0786(9) 0.0961(7) 0.2056(6) 0.031(3) Uani 1 1 d .
C3 C 0.0983(7) 0.1113(8) 0.1938(7) 0.043(4) Uani 1 1 d .
H3A H 0.0945 0.1468 0.2319 0.051 Uiso 1 1 calc R
H3B H 0.1274 0.1404 0.1579 0.051 Uiso 1 1 calc R
C4 C 0.1559(8) 0.0394(8) 0.2118(7) 0.057(4) Uani 1 1 d .
H4A H 0.1259 0.0092 0.2460 0.085 Uiso 1 1 calc R
H4B H 0.2142 0.0571 0.2275 0.085 Uiso 1 1 calc R
H4C H 0.1640 0.0064 0.1731 0.085 Uiso 1 1 calc R
C5 C -0.0913(8) 0.1374(7) 0.2690(6) 0.035(3) Uani 1 1 d .
C6 C -0.0480(9) 0.1116(8) 0.3280(7) 0.052(4) Uani 1 1 d .
H6 H -0.0074 0.0688 0.3274 0.062 Uiso 1 1 calc R
C7 C -0.0675(11) 0.1519(10) 0.3877(7) 0.066(5) Uani 1 1 d .
H7 H -0.0396 0.1361 0.4271 0.079 Uiso 1 1 calc R
C8 C -0.1287(11) 0.2155(10) 0.3878(9) 0.070(5) Uani 1 1 d .
H8 H -0.1412 0.2424 0.4272 0.084 Uiso 1 1 calc R
C9 C -0.1702(13) 0.2384(11) 0.3304(9) 0.090(6) Uani 1 1 d .
H9 H -0.2113 0.2808 0.3308 0.108 Uiso 1 1 calc R
C10 C -0.1519(10) 0.1999(9) 0.2728(8) 0.061(5) Uani 1 1 d .
H10 H -0.1816 0.2164 0.2343 0.074 Uiso 1 1 calc R
C11 C -0.2634(8) 0.0483(8) 0.0339(7) 0.043(3) Uani 1 1 d .
C12 C -0.2251(9) 0.1235(7) 0.0029(7) 0.064(5) Uani 1 1 d .
H12A H -0.2741 0.1587 -0.0089 0.097 Uiso 1 1 calc R
H12B H -0.1911 0.1097 -0.0363 0.097 Uiso 1 1 calc R
H12C H -0.1857 0.1497 0.0342 0.097 Uiso 1 1 calc R
C13 C -0.3245(9) 0.0705(10) 0.0902(8) 0.091(6) Uani 1 1 d .
H13A H -0.2900 0.0987 0.1234 0.136 Uiso 1 1 calc R
H13B H -0.3500 0.0230 0.1094 0.136 Uiso 1 1 calc R
H13C H -0.3726 0.1043 0.0742 0.136 Uiso 1 1 calc R
C14 C -0.3156(9) 0.0034(8) -0.0192(7) 0.064(5) Uani 1 1 d .
H14A H -0.3656 0.0357 -0.0343 0.096 Uiso 1 1 calc R
H14B H -0.3384 -0.0458 -0.0010 0.096 Uiso 1 1 calc R
H14C H -0.2758 -0.0081 -0.0559 0.096 Uiso 1 1 calc R
C15 C -0.1878(8) -0.1096(8) 0.0992(7) 0.040(3) Uani 1 1 d .
C16 C -0.2455(10) -0.1048(9) 0.1618(7) 0.078(5) Uani 1 1 d .
H16A H -0.3062 -0.0887 0.1503 0.117 Uiso 1 1 calc R
H16B H -0.2195 -0.0664 0.1918 0.117 Uiso 1 1 calc R
H16C H -0.2472 -0.1564 0.1829 0.117 Uiso 1 1 calc R
C17 C -0.2318(10) -0.1695(7) 0.0512(8) 0.070(5) Uani 1 1 d .
H17A H -0.2340 -0.2214 0.0716 0.104 Uiso 1 1 calc R
H17B H -0.1964 -0.1723 0.0111 0.104 Uiso 1 1 calc R
H17C H -0.2925 -0.1523 0.0408 0.104 Uiso 1 1 calc R
C18 C -0.0972(10) -0.1436(9) 0.1196(8) 0.086(6) Uani 1 1 d .
H18A H -0.1054 -0.1971 0.1358 0.129 Uiso 1 1 calc R
H18B H -0.0712 -0.1109 0.1540 0.129 Uiso 1 1 calc R
H18C H -0.0571 -0.1443 0.0819 0.129 Uiso 1 1 calc R
C19 C 0.0489(13) 0.3478(11) 0.1708(9) 0.073(5) Uani 1 1 d .
N1 N -0.1038(6) 0.0413(6) 0.1134(5) 0.031(2) Uani 1 1 d .
N2 N -0.1463(6) 0.0667(6) 0.1714(5) 0.034(3) Uani 1 1 d .
N3 N 0.0039(6) 0.0876(5) 0.1729(5) 0.029(3) Uani 1 1 d .
O1 O 0.0940(7) 0.2584(7) 0.0748(5) 0.092(4) Uani 1 1 d .
O2 O -0.0620(7) 0.2491(6) 0.1160(6) 0.081(3) Uani 1 1 d .
O3 O -0.0160(8) 0.3646(6) 0.0533(5) 0.095(4) Uani 1 1 d .
F1 F 0.1200(8) 0.3965(7) 0.1612(6) 0.130(5) Uani 1 1 d .
F2 F -0.0163(9) 0.3922(7) 0.1957(7) 0.148(5) Uani 1 1 d .
F3 F 0.0757(8) 0.2981(6) 0.2168(5) 0.120(4) Uani 1 1 d .
P1 P -0.1652(2) -0.01596(19) 0.05575(16) 0.0296(8) Uani 1 1 d .
S1 S 0.0119(3) 0.2994(3) 0.0945(2) 0.0585(11) Uani 1 1 d .
Au1 Au 0.07418(3) 0.03556(3) 0.03516(2) 0.03231(16) Uani 1 1 d .

loop_
_atom_site_aniso_label
_atom_site_aniso_U_11
_atom_site_aniso_U_22
_atom_site_aniso_U_33
_atom_site_aniso_U_23
_atom_site_aniso_U_13
_atom_site_aniso_U_12
C1 0.024(7) 0.039(8) 0.029(8) 0.004(6) -0.003(6) -0.005(6)
C2 0.036(7) 0.032(7) 0.024(7) 0.002(6) 0.017(7) 0.007(7)
C3 0.038(8) 0.048(9) 0.042(9) -0.013(7) -0.006(7) -0.013(7)
C4 0.052(8) 0.061(9) 0.057(10) 0.003(9) -0.016(8) 0.012(9)
C5 0.034(8) 0.041(8) 0.028(8) -0.008(7) 0.008(6) -0.004(6)
C6 0.066(11) 0.055(9) 0.034(9) -0.009(8) 0.010(8) 0.014(8)
C7 0.067(11) 0.107(13) 0.022(8) -0.011(9) -0.005(9) -0.041(11)
C8 0.080(12) 0.079(12) 0.052(12) -0.032(11) 0.021(11) 0.005(10)
C9 0.129(17) 0.092(14) 0.048(12) -0.016(11) -0.011(13) 0.038(13)
C10 0.079(11) 0.062(10) 0.043(11) -0.012(9) -0.006(9) 0.038(9)
C11 0.042(7) 0.054(9) 0.033(7) -0.005(9) -0.005(8) 0.015(7)
C12 0.055(9) 0.043(9) 0.095(13) 0.015(9) -0.006(9) 0.015(8)
C13 0.057(10) 0.152(17) 0.065(13) -0.011(12) 0.009(10) 0.047(11)
C14 0.047(9) 0.082(11) 0.062(12) 0.007(9) -0.022(8) -0.010(8)
C15 0.036(8) 0.048(9) 0.035(9) 0.004(7) 0.003(7) 0.002(7)
C16 0.104(13) 0.063(11) 0.068(12) -0.001(10) 0.042(11) -0.027(10)
C17 0.077(11) 0.045(9) 0.087(14) -0.013(9) 0.009(10) -0.020(9)
C18 0.107(15) 0.067(11) 0.085(14) 0.044(10) 0.003(12) 0.004(11)
C19 0.096(15) 0.061(12) 0.062(14) -0.011(11) 0.004(11) 0.017(11)
N1 0.031(5) 0.035(6) 0.028(6) -0.011(6) 0.002(5) 0.002(5)
N2 0.029(6) 0.050(7) 0.023(6) -0.018(5) 0.007(5) 0.002(5)
N3 0.038(6) 0.033(6) 0.017(6) -0.003(5) -0.006(5) -0.007(5)
O1 0.075(8) 0.133(10) 0.069(8) -0.017(8) 0.022(7) 0.031(7)
O2 0.080(8) 0.075(7) 0.088(9) 0.022(7) 0.005(7) -0.008(7)
O3 0.127(10) 0.088(8) 0.070(9) 0.046(7) -0.032(8) -0.014(8)
F1 0.149(10) 0.134(10) 0.106(10) 0.008(8) -0.031(8) -0.072(9)
F2 0.177(12) 0.124(9) 0.143(12) -0.048(9) 0.006(10) 0.057(9)
F3 0.221(13) 0.085(7) 0.053(7) 0.009(6) -0.036(8) 0.033(8)
P1 0.0241(16) 0.040(2) 0.025(2) -0.0032(15) 0.0013(14) -0.0013(15)
S1 0.061(3) 0.070(3) 0.044(3) 0.012(2) -0.002(2) 0.002(2)
Au1 0.0276(2) 0.0434(3) 0.0259(3) -0.0059(3) 0.0020(3) -0.0030(3)

loop_
_atom_type_symbol
_atom_type_description
_atom_type_scat_dispersion_real
_atom_type_scat_dispersion_imag
_atom_type_scat_source
C C 0.0033 0.0016 'International Tables Vol C Tables 4.2.6.8 and 6.1.1.4'
H H 0.0000 0.0000 'International Tables Vol C Tables 4.2.6.8 and 6.1.1.4'
N N 0.0061 0.0033 'International Tables Vol C Tables 4.2.6.8 and 6.1.1.4'
O O 0.0106 0.0060 'International Tables Vol C Tables 4.2.6.8 and 6.1.1.4'
F F 0.0171 0.0103 'International Tables Vol C Tables 4.2.6.8 and 6.1.1.4'
P P 0.1023 0.0942 'International Tables Vol C Tables 4.2.6.8 and 6.1.1.4'
S S 0.1246 0.1234 'International Tables Vol C Tables 4.2.6.8 and 6.1.1.4'
Au Au -2.0133 8.8022 'International Tables Vol C Tables 4.2.6.8 and 6.1.1.4'

loop_
_geom_angle_atom_site_label_1
_geom_angle_atom_site_label_2
_geom_angle_atom_site_label_3
_geom_angle
_geom_angle_site_symmetry_1
_geom_angle_site_symmetry_3
N3 C1 N1 102.6(10) . .
N3 C1 Au1 130.8(8) . .
N1 C1 Au1 126.3(9) . .
N2 C2 N3 112.3(10) . .
N2 C2 C5 122.6(11) . .
N3 C2 C5 125.0(12) . .
N3 C3 C4 111.9(10) . .
C10 C5 C6 118.5(12) . .
C10 C5 C2 119.3(12) . .
C6 C5 C2 122.1(12) . .
C7 C6 C5 118.6(13) . .
C8 C7 C6 119.9(15) . .
C9 C8 C7 120.3(15) . .
C10 C9 C8 120.2(16) . .
C9 C10 C5 122.5(15) . .
C13 C11 C12 109.3(12) . .
C13 C11 C14 110.8(11) . .
C12 C11 C14 108.0(11) . .
C13 C11 P1 115.6(10) . .
C12 C11 P1 106.8(9) . .
C14 C11 P1 106.0(9) . .
C18 C15 C16 106.8(12) . .
C18 C15 C17 107.3(12) . .
C16 C15 C17 108.7(11) . .
C18 C15 P1 107.0(9) . .
C16 C15 P1 117.0(10) . .
C17 C15 P1 109.5(9) . .
F3 C19 F2 108.1(16) . .
F3 C19 F1 104.7(15) . .
F2 C19 F1 106.4(15) . .
F3 C19 S1 113.9(13) . .
F2 C19 S1 110.8(13) . .
F1 C19 S1 112.5(13) . .
C1 N1 N2 113.8(9) . .
C1 N1 P1 125.9(8) . .
N2 N1 P1 119.4(7) . .
C2 N2 N1 102.3(9) . .
C1 N3 C2 109.0(10) . .
C1 N3 C3 120.7(10) . .
C2 N3 C3 130.3(10) . .
N1 P1 C15 104.2(6) . .
N1 P1 C11 104.0(5) . .
C15 P1 C11 118.0(6) . .
N1 P1 Au1 107.9(3) . 5
C15 P1 Au1 111.5(4) . 5
C11 P1 Au1 110.4(5) . 5
O3 S1 O2 113.8(7) . .
O3 S1 O1 116.2(8) . .
O2 S1 O1 115.9(7) . .
O3 S1 C19 103.6(8) . .
O2 S1 C19 103.4(8) . .
O1 S1 C19 101.1(8) . .
C1 Au1 P1 177.6(3) . 5
C1 Au1 Au1 88.5(3) . 5
P1 Au1 Au1 89.43(8) 5 5

loop_
_geom_bond_atom_site_label_1
_geom_bond_atom_site_label_2
_geom_bond_distance
_geom_bond_site_symmetry_2
C1 N3 1.348(14) .
C1 N1 1.379(13) .
C1 Au1 2.025(12) .
C2 N2 1.305(14) .
C2 N3 1.385(13) .
C2 C5 1.462(15) .
C3 N3 1.501(13) .
C3 C4 1.512(15) .
C5 C10 1.375(16) .
C5 C6 1.414(17) .
C6 C7 1.406(18) .
C7 C8 1.391(19) .
C8 C9 1.36(2) .
C9 C10 1.351(19) .
C11 C13 1.492(17) .
C11 C12 1.511(16) .
C11 C14 1.512(17) .
C11 P1 1.851(12) .
C15 C18 1.503(16) .
C15 C16 1.518(16) .
C15 C17 1.533(16) .
C15 P1 1.823(13) .
C19 F3 1.303(18) .
C19 F2 1.310(17) .
C19 F1 1.337(18) .
C19 S1 1.818(18) .
N1 N2 1.390(12) .
N1 P1 1.752(10) .
O1 S1 1.441(10) .
O2 S1 1.438(10) .
O3 S1 1.429(10) .
P1 Au1 2.287(3) 5
Au1 P1 2.287(3) 5
Au1 Au1 2.8555(9) 5
